data_4101313
loop_
_publ_author_name
'Kong, Fang'
'Huang, Shu-Ping'
'Sun, Zhong-Ming'
'Mao, Jiang-Gao'
'Cheng, Wen-Dan'

_publ_section_title
;
 Se2(B2O7): a new type of second-order NLO material.
;
_journal_issue 24
_journal_name_full 'Journal of the American Chemical Society'
_journal_page_first 7750
_journal_page_last 7751
_journal_paper_doi 10.1021/ja0620991
_journal_volume 128
_journal_year 2006
_chemical_formula_sum 'B2 O7 Se2'
_chemical_formula_weight 291.54
_chemical_name_systematic
; 
 ? 
;
_space_group_IT_number 19
_symmetry_cell_setting orthorhombic
_symmetry_space_group_name_Hall 'P 2ac 2ab'
_symmetry_space_group_name_H-M 'P 21 21 21'
_atom_sites_solution_primary direct
_atom_sites_solution_secondary difmap
_audit_creation_method SHELXL-97
_cell_angle_alpha 90.00
_cell_angle_beta 90.00
_cell_angle_gamma 90.00
_cell_formula_units_Z 4
_cell_length_a 7.4815(6)
_cell_length_b 7.8984(5)
_cell_length_c 9.0478(7)
_cell_measurement_temperature 293(2)
_cell_volume 534.65(7)
_computing_structure_refinement 'SHELXL-97 (Sheldrick, 1997)'
_computing_structure_solution 'SHELXS-97 (Sheldrick, 1990)'
_diffrn_ambient_temperature 293(2)
_diffrn_measured_fraction_theta_full 0.954
_diffrn_measured_fraction_theta_max 0.954
_diffrn_measurement_device_type 'Siemens Smart CCD'
_diffrn_measurement_method 'narrow frame method'
_diffrn_radiation_monochromator graphite
_diffrn_radiation_source 'fine-focus sealed tube'
_diffrn_radiation_type MoK\a
_diffrn_radiation_wavelength 0.71073
_diffrn_reflns_av_R_equivalents 0.0452
_diffrn_reflns_av_sigmaI/netI 0.0627
_diffrn_reflns_limit_h_max 8
_diffrn_reflns_limit_h_min -10
_diffrn_reflns_limit_k_max 10
_diffrn_reflns_limit_k_min -10
_diffrn_reflns_limit_l_max 11
_diffrn_reflns_limit_l_min -12
_diffrn_reflns_number 3632
_diffrn_reflns_theta_full 29.68
_diffrn_reflns_theta_max 29.68
_diffrn_reflns_theta_min 3.42
_diffrn_standards_decay_% <1.0%
_exptl_absorpt_coefficient_mu 13.811
_exptl_absorpt_correction_T_max 1.0
_exptl_absorpt_correction_T_min 0.348
_exptl_absorpt_correction_type multi-scan
_exptl_crystal_colour colorless
_exptl_crystal_density_diffrn 3.622
_exptl_crystal_density_method 'not measured'
_exptl_crystal_description brick
_exptl_crystal_F_000 536
_exptl_crystal_size_max 0.38
_exptl_crystal_size_mid 0.20
_exptl_crystal_size_min 0.20
_refine_diff_density_max 0.980
_refine_diff_density_min -0.996
_refine_diff_density_rms 0.278
_refine_ls_abs_structure_details 'Flack H D (1983), Acta Cryst. A39, 876-881'
_refine_ls_abs_structure_Flack -0.02(3)
_refine_ls_extinction_coef 0.0366(18)
_refine_ls_extinction_expression Fc^*^=kFc[1+0.001xFc^2^\l^3^/sin(2\q)]^-1/4^
_refine_ls_extinction_method SHELXL
_refine_ls_goodness_of_fit_ref 1.158
_refine_ls_matrix_type full
_refine_ls_number_parameters 101
_refine_ls_number_reflns 1420
_refine_ls_number_restraints 0
_refine_ls_restrained_S_all 1.158
_refine_ls_R_factor_all 0.0513
_refine_ls_R_factor_gt 0.0416
_refine_ls_shift/su_max 0.000
_refine_ls_shift/su_mean 0.000
_refine_ls_structure_factor_coef Fsqd
_refine_ls_weighting_details 'calc w=1/[\s^2^(Fo^2^)+(0.0139P)^2^+1.8368P] where P=(Fo^2^+2Fc^2^)/3'
_refine_ls_weighting_scheme calc
_refine_ls_wR_factor_gt 0.0708
_refine_ls_wR_factor_ref 0.0741
_reflns_number_gt 1269
_reflns_number_total 1420
_reflns_threshold_expression >2sigma(I)
_cod_data_source_file ja0620991si20060327_104326.cif
_cod_data_source_block Se2B2O7
_cod_original_sg_symbol_H-M P2(1)2(1)2(1)
_cod_database_code 4101313

loop_
_symmetry_equiv_pos_as_xyz
'x, y, z'
'-x+1/2, -y, z+1/2'
'-x, y+1/2, -z+1/2'
'x+1/2, -y+1/2, -z'

loop_
_atom_site_label
_atom_site_type_symbol
_atom_site_fract_x
_atom_site_fract_y
_atom_site_fract_z
_atom_site_U_iso_or_equiv
_atom_site_adp_type
_atom_site_occupancy
_atom_site_symmetry_multiplicity
_atom_site_calc_flag
Se1 Se 0.40689(10) 0.39416(8) 0.37674(7) 0.00888(19) Uani 1 1 d
Se2 Se 0.42683(10) -0.16637(8) 0.59659(7) 0.00848(19) Uani 1 1 d
B1 B 0.0715(12) -0.0151(9) 0.3573(8) 0.0098(15) Uani 1 1 d
B2 B 0.4044(13) 0.0518(10) 0.3544(8) 0.0105(16) Uani 1 1 d
O1 O 0.5795(8) 0.5128(6) 0.3091(5) 0.0126(10) Uani 1 1 d
O2 O 0.4115(7) 0.4655(6) 0.5534(5) 0.0130(10) Uani 1 1 d
O3 O 0.5137(6) 0.2038(6) 0.3898(6) 0.0107(10) Uani 1 1 d
O4 O 0.4961(7) 0.0019(6) 0.7001(5) 0.0128(11) Uani 1 1 d
O5 O 0.4966(7) -0.0918(6) 0.4290(5) 0.0108(10) Uani 1 1 d
O6 O 0.6052(7) -0.2988(5) 0.6206(5) 0.0123(10) Uani 1 1 d
O7 O 0.2237(6) 0.0798(6) 0.3900(5) 0.0098(10) Uani 1 1 d

loop_
_atom_site_aniso_label
_atom_site_aniso_U_11
_atom_site_aniso_U_22
_atom_site_aniso_U_33
_atom_site_aniso_U_23
_atom_site_aniso_U_13
_atom_site_aniso_U_12
Se1 0.0083(3) 0.0081(3) 0.0103(3) -0.0006(2) -0.0020(3) -0.0002(3)
Se2 0.0086(3) 0.0077(3) 0.0092(3) -0.0003(2) 0.0001(3) -0.0004(3)
B1 0.009(4) 0.011(4) 0.010(3) 0.003(3) 0.005(4) -0.006(3)
B2 0.015(4) 0.010(3) 0.006(3) -0.001(3) -0.002(4) -0.007(3)
O1 0.014(3) 0.014(2) 0.010(2) -0.0012(19) 0.000(3) -0.007(2)
O2 0.010(3) 0.019(3) 0.011(2) -0.0069(19) 0.004(3) -0.003(2)
O3 0.011(2) 0.005(2) 0.016(3) 0.000(2) 0.000(2) -0.0023(17)
O4 0.022(3) 0.010(2) 0.006(2) -0.002(2) 0.002(2) -0.005(2)
O5 0.016(3) 0.010(2) 0.006(2) 0.004(2) 0.000(2) 0.000(2)
O6 0.016(3) 0.004(2) 0.017(2) 0.0022(18) 0.000(3) 0.0049(19)
O7 0.010(2) 0.013(3) 0.007(2) -0.003(2) -0.001(2) -0.0011(19)

loop_
_atom_type_symbol
_atom_type_description
_atom_type_scat_dispersion_real
_atom_type_scat_dispersion_imag
_atom_type_scat_source
B B 0.0013 0.0007 'International Tables Vol C Tables 4.2.6.8 and 6.1.1.4'
O O 0.0106 0.0060 'International Tables Vol C Tables 4.2.6.8 and 6.1.1.4'
Se Se -0.0929 2.2259 'International Tables Vol C Tables 4.2.6.8 and 6.1.1.4'

loop_
_geom_angle_atom_site_label_1
_geom_angle_atom_site_label_2
_geom_angle_atom_site_label_3
_geom_angle
_geom_angle_site_symmetry_1
_geom_angle_site_symmetry_3
O2 Se1 O3 102.6(2) . .
O2 Se1 O1 98.0(2) . .
O3 Se1 O1 98.9(2) . .
O4 Se2 O5 97.2(2) . .
O4 Se2 O6 99.8(2) . .
O5 Se2 O6 94.9(2) . .
O7 B1 O2 113.4(6) . 4_456
O7 B1 O6 111.1(7) . 4_446
O2 B1 O6 108.5(5) 4_456 4_446
O7 B1 O4 115.8(6) . 2_554
O2 B1 O4 102.8(6) 4_456 2_554
O6 B1 O4 104.4(5) 4_446 2_554
O7 B2 O3 110.6(6) . .
O7 B2 O5 117.5(6) . .
O3 B2 O5 105.2(6) . .
O7 B2 O1 109.4(6) . 3_645
O3 B2 O1 109.3(6) . 3_645
O5 B2 O1 104.5(6) . 3_645
B2 O1 Se1 121.4(5) 3_655 .
B1 O2 Se1 127.8(5) 4_556 .
B2 O3 Se1 116.0(4) . .
B1 O4 Se2 117.9(4) 2 .
B2 O5 Se2 121.5(5) . .
B1 O6 Se2 118.9(5) 4_546 .
B1 O7 B2 130.7(5) . .

loop_
_geom_bond_atom_site_label_1
_geom_bond_atom_site_label_2
_geom_bond_distance
_geom_bond_site_symmetry_2
Se1 O2 1.695(5) .
Se1 O3 1.707(5) .
Se1 O1 1.709(5) .
Se2 O4 1.706(5) .
Se2 O5 1.709(5) .
Se2 O6 1.709(5) .
B1 O7 1.395(10) .
B1 O2 1.496(10) 4_456
B1 O6 1.505(9) 4_446
B1 O4 1.513(9) 2_554
B2 O7 1.407(10) .
B2 O3 1.488(9) .
B2 O5 1.489(9) .
B2 O1 1.516(9) 3_645
O1 B2 1.516(9) 3_655
O2 B1 1.496(10) 4_556
O4 B1 1.513(9) 2
O6 B1 1.505(9) 4_546
